data_4316852
loop_
_publ_author_name
'S. M. Ibrahim Al-Rafia'
'Paul A. Lummis'
'Michael J. Ferguson'
'Robert McDonald'
'Eric Rivard'

_publ_contact_author_address
;
Department of Chemistry
University of Alberta
Edmonton
AB T6G 2G2
CANADA
;
_publ_contact_author_email ERIVARD@UALBERTA.CA
_publ_contact_author_name 'E. Rivard'
_publ_section_title
;
 Low-Coordinate Germylene and Stannylene Heterocycles featuring Sterically
 Tunable Bis(amido)silyl Ligands
;
_journal_name_full 'Inorganic Chemistry'
_journal_page_first 9709
_journal_page_last 9717
_journal_paper_doi 10.1021/ic101485a
_journal_volume 49
_journal_year 2010
_chemical_formula_moiety 'C38 H64 Li N2 O2 Si, C16 H32 Li O4'
_chemical_formula_sum 'C54 H96 Li2 N2 O6 Si'
_chemical_formula_weight 911.30
_chemical_name_common Li2[NSiN]Ar(6THF)
_chemical_name_systematic
; 
 ? 
;
_space_group_IT_number 18
_symmetry_cell_setting orthorhombic
_symmetry_space_group_name_Hall 'P 2 2ab'
_symmetry_space_group_name_H-M 'P 21 21 2'
_atom_sites_solution_hydrogens geom
_atom_sites_solution_primary direct
_atom_sites_solution_secondary difmap
_audit_creation_method SHELXL-97
_cell_angle_alpha 90.00
_cell_angle_beta 90.00
_cell_angle_gamma 90.00
_cell_formula_units_Z 2
_cell_length_a 14.7015(5)
_cell_length_b 18.1668(6)
_cell_length_c 10.5297(3)
_cell_measurement_reflns_used 9987
_cell_measurement_temperature 173(2)
_cell_measurement_theta_max 24.07
_cell_measurement_theta_min 2.24
_cell_volume 2812.26(16)
_computing_cell_refinement 'Bruker SAINT'
_computing_data_collection 'Bruker APEX2'
_computing_data_reduction 'Bruker SAINT'
_computing_molecular_graphics 'Bruker SHELXTL'
_computing_publication_material 'Bruker SHELXTL'
_computing_structure_refinement 'SHELXL-97 (Sheldrick, 2008)'
_computing_structure_solution 'SHELXS-97 (Sheldrick, 2008)'
_diffrn_ambient_temperature 173(2)
_diffrn_measured_fraction_theta_full 0.997
_diffrn_measured_fraction_theta_max 0.997
_diffrn_measurement_device_type 'Bruker APEX-II CCD'
_diffrn_measurement_method '\w scans'
_diffrn_radiation_monochromator graphite
_diffrn_radiation_source 'fine-focus sealed tube'
_diffrn_radiation_type MoK\a
_diffrn_radiation_wavelength 0.71073
_diffrn_reflns_av_R_equivalents 0.0247
_diffrn_reflns_av_sigmaI/netI 0.0189
_diffrn_reflns_limit_h_max 18
_diffrn_reflns_limit_h_min -18
_diffrn_reflns_limit_k_max 23
_diffrn_reflns_limit_k_min -23
_diffrn_reflns_limit_l_max 13
_diffrn_reflns_limit_l_min -13
_diffrn_reflns_number 25138
_diffrn_reflns_theta_full 27.58
_diffrn_reflns_theta_max 27.58
_diffrn_reflns_theta_min 1.78
_exptl_absorpt_coefficient_mu 0.087
_exptl_absorpt_correction_T_max 0.9768
_exptl_absorpt_correction_T_min 0.9731
_exptl_absorpt_correction_type numerical
_exptl_absorpt_process_details 'SADABS (Sheldrick, 2008)'
_exptl_crystal_colour colourless
_exptl_crystal_density_diffrn 1.076
_exptl_crystal_density_method 'not measured'
_exptl_crystal_description fragment
_exptl_crystal_F_000 1004
_exptl_crystal_size_max 0.31
_exptl_crystal_size_mid 0.31
_exptl_crystal_size_min 0.27
_refine_diff_density_max 0.333
_refine_diff_density_min -0.167
_refine_diff_density_rms 0.037
_refine_ls_abs_structure_details 'Flack H D (1983), Acta Cryst. A39, 876-881'
_refine_ls_abs_structure_Flack 0.05(15)
_refine_ls_extinction_method none
_refine_ls_goodness_of_fit_ref 1.051
_refine_ls_hydrogen_treatment constr
_refine_ls_matrix_type full
_refine_ls_number_parameters 303
_refine_ls_number_reflns 6490
_refine_ls_number_restraints 0
_refine_ls_restrained_S_all 1.051
_refine_ls_R_factor_all 0.0593
_refine_ls_R_factor_gt 0.0491
_refine_ls_shift/su_max 0.000
_refine_ls_shift/su_mean 0.000
_refine_ls_structure_factor_coef Fsqd
_refine_ls_weighting_details 'calc w=1/[\s^2^(Fo^2^)+(0.0816P)^2^+0.5281P] where P=(Fo^2^+2Fc^2^)/3'
_refine_ls_weighting_scheme calc
_refine_ls_wR_factor_gt 0.1376
_refine_ls_wR_factor_ref 0.1470
_reflns_number_gt 5559
_reflns_number_total 6490
_reflns_threshold_expression I>2\s(I)
_cod_data_source_file ic101485a_si_001_03.cif
_cod_data_source_block Li2[NSiN]Ar(6THF)
_cod_depositor_comments
;
The following automatic conversions were performed:

'_symmetry_cell_setting' value 'Orthorhombic' changed to
'orthorhombic' according to the built-in table from CIF Core
dictionary named 'cif_core.dic' version 2.4.1 from 2010-06-29.

Automatic conversion script
Id: cif_fix_values 1646 2011-03-28 12:23:43Z adriana 
;
_cod_database_code 4316852

loop_
_symmetry_equiv_pos_as_xyz
'x, y, z'
'-x, -y, z'
'-x+1/2, y+1/2, -z'
'x+1/2, -y+1/2, -z'

loop_
_atom_site_label
_atom_site_type_symbol
_atom_site_fract_x
_atom_site_fract_y
_atom_site_fract_z
_atom_site_U_iso_or_equiv
_atom_site_adp_type
_atom_site_occupancy
_atom_site_symmetry_multiplicity
_atom_site_calc_flag
_atom_site_refinement_flags
_atom_site_disorder_assembly
_atom_site_disorder_group
Si Si 0.5000 0.0000 0.27728(6) 0.03394(15) Uani 1 2 d S . .
O1 O 0.47317(12) 0.08243(8) -0.09550(13) 0.0549(4) Uani 1 1 d . . .
O2 O 0.07410(11) 0.06351(10) 0.77470(19) 0.0658(4) Uani 1 1 d . B .
O3 O -0.06593(14) 0.06530(16) 0.5645(2) 0.0951(8) Uani 1 1 d . . .
N N 0.41268(10) 0.01898(9) 0.17708(14) 0.0369(3) Uani 1 1 d . . .
C1 C 0.53907(13) 0.07595(11) 0.39261(17) 0.0410(4) Uani 1 1 d . . .
H1 H 0.4853 0.0913 0.4444 0.049 Uiso 1 1 calc R . .
C2 C 0.61232(14) 0.04688(13) 0.48392(19) 0.0497(5) Uani 1 1 d . . .
H2A H 0.6306 0.0863 0.5422 0.060 Uiso 1 1 calc R . .
H2B H 0.6653 0.0304 0.4351 0.060 Uiso 1 1 calc R . .
H2C H 0.5878 0.0055 0.5327 0.060 Uiso 1 1 calc R . .
C3 C 0.57617(16) 0.14430(13) 0.3248(2) 0.0520(5) Uani 1 1 d . . .
H3A H 0.5940 0.1812 0.3880 0.062 Uiso 1 1 calc R . .
H3B H 0.5290 0.1648 0.2695 0.062 Uiso 1 1 calc R . .
H3C H 0.6292 0.1306 0.2737 0.062 Uiso 1 1 calc R . .
C4 C 0.4389(2) 0.14872(15) -0.0388(2) 0.0700(7) Uani 1 1 d . . .
H4A H 0.4708 0.1591 0.0421 0.084 Uiso 1 1 calc R . .
H4B H 0.3730 0.1443 -0.0215 0.084 Uiso 1 1 calc R . .
C5 C 0.4561(3) 0.20671(17) -0.1308(3) 0.1062(14) Uani 1 1 d . . .
H5A H 0.3999 0.2356 -0.1443 0.127 Uiso 1 1 calc R . .
H5B H 0.5035 0.2403 -0.0977 0.127 Uiso 1 1 calc R . .
C6 C 0.4852(4) 0.17598(16) -0.2478(3) 0.1093(15) Uani 1 1 d . . .
H6A H 0.5494 0.1891 -0.2655 0.131 Uiso 1 1 calc R . .
H6B H 0.4468 0.1935 -0.3187 0.131 Uiso 1 1 calc R . .
C7 C 0.4751(2) 0.09393(14) -0.2296(2) 0.0711(8) Uani 1 1 d . . .
H7A H 0.4180 0.0762 -0.2692 0.085 Uiso 1 1 calc R . .
H7B H 0.5269 0.0674 -0.2684 0.085 Uiso 1 1 calc R . .
C11 C 0.32104(13) 0.02773(10) 0.17961(17) 0.0380(4) Uani 1 1 d . . .
C12 C 0.27515(14) 0.08839(12) 0.24142(18) 0.0461(4) Uani 1 1 d . . .
C13 C 0.18137(15) 0.09543(15) 0.2381(3) 0.0609(6) Uani 1 1 d . . .
H13 H 0.1538 0.1359 0.2805 0.073 Uiso 1 1 calc R . .
C14 C 0.12649(16) 0.04544(17) 0.1750(3) 0.0719(7) Uani 1 1 d . . .
H14 H 0.0621 0.0503 0.1758 0.086 Uiso 1 1 calc R . .
C15 C 0.16790(16) -0.01140(15) 0.1112(3) 0.0612(6) Uani 1 1 d . . .
H15 H 0.1310 -0.0452 0.0655 0.073 Uiso 1 1 calc R . .
C16 C 0.26176(14) -0.02149(12) 0.11088(19) 0.0457(5) Uani 1 1 d . . .
C17 C 0.32859(16) 0.14831(12) 0.3084(2) 0.0499(5) Uani 1 1 d . . .
H17 H 0.3945 0.1351 0.3025 0.060 Uiso 1 1 calc R . .
C18 C 0.31675(19) 0.22311(14) 0.2464(2) 0.0649(7) Uani 1 1 d . . .
H18A H 0.3330 0.2198 0.1564 0.078 Uiso 1 1 calc R . .
H18B H 0.3564 0.2590 0.2885 0.078 Uiso 1 1 calc R . .
H18C H 0.2532 0.2388 0.2544 0.078 Uiso 1 1 calc R . .
C19 C 0.3046(2) 0.15444(16) 0.4503(2) 0.0679(7) Uani 1 1 d . . .
H19A H 0.3110 0.1061 0.4906 0.082 Uiso 1 1 calc R . .
H19B H 0.2417 0.1716 0.4594 0.082 Uiso 1 1 calc R . .
H19C H 0.3458 0.1896 0.4913 0.082 Uiso 1 1 calc R . .
C20 C 0.30021(15) -0.08381(12) 0.0318(2) 0.0500(5) Uani 1 1 d . . .
H20 H 0.3655 -0.0902 0.0559 0.060 Uiso 1 1 calc R . .
C21 C 0.25178(19) -0.15771(14) 0.0532(3) 0.0666(7) Uani 1 1 d . . .
H21A H 0.2544 -0.1706 0.1434 0.080 Uiso 1 1 calc R . .
H21B H 0.2820 -0.1961 0.0031 0.080 Uiso 1 1 calc R . .
H21C H 0.1881 -0.1536 0.0265 0.080 Uiso 1 1 calc R . .
C22 C 0.2968(2) -0.06429(18) -0.1088(2) 0.0700(7) Uani 1 1 d . . .
H22A H 0.3213 -0.1052 -0.1588 0.084 Uiso 1 1 calc R . .
H22B H 0.3331 -0.0200 -0.1242 0.084 Uiso 1 1 calc R . .
H22C H 0.2336 -0.0551 -0.1339 0.084 Uiso 1 1 calc R . .
C23 C 0.1632(2) 0.09369(19) 0.7545(4) 0.0922(11) Uani 1 1 d . . .
H23A H 0.1649 0.1227 0.6749 0.111 Uiso 0.60 1 calc PR A 1
H23B H 0.2091 0.0540 0.7491 0.111 Uiso 0.60 1 calc PR A 1
H23C H 0.1737 0.0988 0.6649 0.111 Uiso 0.40 1 d PR A 2
H23D H 0.2083 0.0609 0.7881 0.111 Uiso 0.40 1 d PR A 2
C24A C 0.1812(4) 0.1419(3) 0.8665(6) 0.0824(15) Uani 0.60 1 d P B 1
H24A H 0.2057 0.1131 0.9386 0.099 Uiso 0.60 1 calc PR B 1
H24B H 0.2246 0.1817 0.8449 0.099 Uiso 0.60 1 calc PR B 1
C24B C 0.1650(6) 0.1661(4) 0.7781(9) 0.0785(19) Uiso 0.40 1 d P B 2
H24C H 0.1439 0.1951 0.7041 0.094 Uiso 0.40 1 calc PR B 2
H24D H 0.2265 0.1829 0.8032 0.094 Uiso 0.40 1 calc PR B 2
C25 C 0.0937(3) 0.1710(2) 0.8956(5) 0.1149(14) Uani 1 1 d . . .
H25A H 0.0799 0.2144 0.8421 0.138 Uiso 0.60 1 calc PR B 1
H25B H 0.0898 0.1854 0.9861 0.138 Uiso 0.60 1 calc PR B 1
H25C H 0.0653 0.2177 0.8791 0.138 Uiso 0.40 1 d PR B 2
H25D H 0.1133 0.1696 0.9825 0.138 Uiso 0.40 1 d PR B 2
C26 C 0.0299(2) 0.1085(2) 0.8666(3) 0.0892(10) Uani 1 1 d . B .
H26A H 0.0170 0.0798 0.9445 0.107 Uiso 1 1 calc R . .
H26B H -0.0283 0.1276 0.8325 0.107 Uiso 1 1 calc R . .
C27A C -0.0157(3) 0.1272(3) 0.4960(5) 0.0803(14) Uani 0.65 1 d P C 1
H27A H -0.0144 0.1727 0.5477 0.096 Uiso 0.65 1 calc PR C 1
H27B H 0.0473 0.1127 0.4743 0.096 Uiso 0.65 1 calc PR C 1
C27B C -0.0148(7) 0.0744(6) 0.4483(10) 0.088(3) Uiso 0.35 1 d P C 2
H27C H -0.0145 0.0288 0.3968 0.106 Uiso 0.35 1 calc PR C 2
H27D H 0.0486 0.0899 0.4652 0.106 Uiso 0.35 1 calc PR C 2
C28 C -0.0707(2) 0.1365(2) 0.3835(4) 0.0912(10) Uani 1 1 d . . .
H28A H -0.0538 0.1000 0.3178 0.109 Uiso 0.65 1 calc PR C 1
H28B H -0.0631 0.1866 0.3480 0.109 Uiso 0.65 1 calc PR C 1
H28C H -0.0627 0.1174 0.2993 0.109 Uiso 0.35 1 d PR C 2
H28D H -0.0567 0.1881 0.3827 0.109 Uiso 0.35 1 d PR C 2
C29 C -0.1643(2) 0.12491(19) 0.4263(3) 0.0824(9) Uani 1 1 d . C .
H29A H -0.2023 0.1049 0.3568 0.099 Uiso 1 1 calc R . .
H29B H -0.1915 0.1716 0.4566 0.099 Uiso 1 1 calc R . .
C30 C -0.1563(2) 0.0713(2) 0.5312(4) 0.0962(12) Uani 1 1 d . C .
H30A H -0.1924 0.0881 0.6050 0.115 Uiso 1 1 calc R . .
H30B H -0.1799 0.0228 0.5038 0.115 Uiso 1 1 calc R . .
Li1 Li 0.5000 0.0000 0.0303(4) 0.0433(9) Uani 1 2 d S . .
Li2 Li 0.0000 0.0000 0.6713(5) 0.0612(13) Uani 1 2 d S . .

loop_
_atom_site_aniso_label
_atom_site_aniso_U_11
_atom_site_aniso_U_22
_atom_site_aniso_U_33
_atom_site_aniso_U_23
_atom_site_aniso_U_13
_atom_site_aniso_U_12
Si 0.0330(3) 0.0447(3) 0.0242(3) 0.000 0.000 -0.0018(3)
O1 0.0831(12) 0.0510(8) 0.0305(6) 0.0020(6) 0.0032(6) 0.0142(8)
O2 0.0533(9) 0.0751(11) 0.0689(10) -0.0049(9) 0.0043(8) -0.0056(8)
O3 0.0579(10) 0.156(2) 0.0712(12) 0.0483(14) -0.0037(9) 0.0036(13)
N 0.0346(7) 0.0483(9) 0.0278(7) 0.0006(6) -0.0008(6) 0.0007(6)
C1 0.0380(9) 0.0567(11) 0.0282(8) -0.0061(8) 0.0008(7) -0.0029(8)
C2 0.0455(11) 0.0701(14) 0.0336(9) -0.0057(9) -0.0037(8) -0.0056(10)
C3 0.0546(12) 0.0562(12) 0.0452(11) -0.0047(9) 0.0002(9) -0.0116(10)
C4 0.101(2) 0.0664(15) 0.0426(12) -0.0013(11) 0.0085(13) 0.0283(15)
C5 0.190(4) 0.0519(15) 0.077(2) -0.0001(14) 0.033(2) 0.008(2)
C6 0.211(5) 0.0602(16) 0.0565(16) 0.0122(12) 0.022(2) 0.020(2)
C7 0.122(2) 0.0619(14) 0.0298(9) 0.0015(10) 0.0014(12) 0.0158(14)
C11 0.0355(9) 0.0485(9) 0.0301(8) 0.0072(7) 0.0007(7) 0.0003(7)
C12 0.0423(10) 0.0563(11) 0.0398(10) 0.0038(8) 0.0034(8) 0.0051(8)
C13 0.0418(11) 0.0765(15) 0.0644(15) -0.0019(12) 0.0075(10) 0.0101(10)
C14 0.0346(11) 0.096(2) 0.0854(19) -0.0004(16) -0.0004(11) 0.0045(12)
C15 0.0434(11) 0.0736(16) 0.0668(14) 0.0006(12) -0.0083(10) -0.0080(11)
C16 0.0418(10) 0.0547(11) 0.0408(10) 0.0055(8) -0.0056(8) -0.0023(8)
C17 0.0511(11) 0.0520(11) 0.0466(11) -0.0074(9) 0.0038(9) 0.0084(9)
C18 0.0743(16) 0.0591(13) 0.0613(16) -0.0009(11) 0.0166(13) 0.0086(12)
C19 0.0816(18) 0.0755(16) 0.0468(13) -0.0079(11) 0.0024(12) 0.0155(14)
C20 0.0484(11) 0.0577(12) 0.0438(10) -0.0014(9) -0.0128(9) -0.0061(9)
C21 0.0708(16) 0.0589(14) 0.0703(16) -0.0031(12) -0.0212(13) -0.0097(12)
C22 0.0786(18) 0.0868(18) 0.0445(12) -0.0026(12) -0.0103(12) -0.0047(14)
C23 0.0626(16) 0.086(2) 0.128(3) -0.013(2) 0.0110(19) -0.0143(15)
C24A 0.082(3) 0.064(3) 0.102(4) -0.019(3) 0.003(3) -0.022(3)
C25 0.132(4) 0.082(2) 0.130(4) -0.028(2) 0.012(3) -0.002(2)
C26 0.0733(19) 0.115(3) 0.080(2) -0.0214(19) 0.0089(16) -0.0013(18)
C27A 0.055(3) 0.105(4) 0.080(3) 0.019(3) -0.005(2) -0.022(2)
C28 0.093(2) 0.087(2) 0.094(2) 0.0366(19) 0.0141(19) 0.0065(18)
C29 0.0685(18) 0.093(2) 0.085(2) 0.0211(17) -0.0051(15) 0.0090(16)
C30 0.0536(16) 0.144(3) 0.091(2) 0.047(2) -0.0035(15) -0.0081(18)
Li1 0.054(2) 0.048(2) 0.0272(18) 0.000 0.000 0.005(2)
Li2 0.048(3) 0.084(4) 0.053(3) 0.000 0.000 -0.004(3)

loop_
_atom_type_symbol
_atom_type_description
_atom_type_scat_dispersion_real
_atom_type_scat_dispersion_imag
_atom_type_scat_source
C C 0.0033 0.0016 'International Tables Vol C Tables 4.2.6.8 and 6.1.1.4'
H H 0.0000 0.0000 'International Tables Vol C Tables 4.2.6.8 and 6.1.1.4'
Li Li -0.0003 0.0001 'International Tables Vol C Tables 4.2.6.8 and 6.1.1.4'
N N 0.0061 0.0033 'International Tables Vol C Tables 4.2.6.8 and 6.1.1.4'
O O 0.0106 0.0060 'International Tables Vol C Tables 4.2.6.8 and 6.1.1.4'
Si Si 0.0817 0.0704 'International Tables Vol C Tables 4.2.6.8 and 6.1.1.4'

loop_
_geom_angle_atom_site_label_1
_geom_angle_atom_site_label_2
_geom_angle_atom_site_label_3
_geom_angle
_geom_angle_site_symmetry_1
_geom_angle_site_symmetry_3
_geom_angle_publ_flag
N Si N 103.12(10) 2_655 . ?
N Si C1 108.18(8) 2_655 . ?
N Si C1 118.17(8) . . ?
N Si C1 118.17(8) 2_655 2_655 ?
N Si C1 108.18(8) . 2_655 ?
C1 Si C1 101.81(12) . 2_655 ?
N Si Li1 51.56(5) 2_655 . ?
N Si Li1 51.56(5) . . ?
C1 Si Li1 129.09(6) . . ?
C1 Si Li1 129.09(6) 2_655 . ?
C7 O1 C4 107.20(17) . . ?
C7 O1 Li1 138.31(17) . . ?
C4 O1 Li1 114.44(15) . . ?
C26 O2 C23 107.3(2) . . ?
C26 O2 Li2 118.07(19) . . ?
C23 O2 Li2 131.4(2) . . ?
C30 O3 C27B 106.1(5) . . ?
C30 O3 C27A 106.7(3) . . ?
C30 O3 Li2 133.8(2) . . ?
C27B O3 Li2 107.8(4) . . ?
C27A O3 Li2 119.5(2) . . ?
C11 N Si 139.70(13) . . ?
C11 N Li1 131.31(14) . . ?
Si N Li1 87.74(10) . . ?
C3 C1 C2 108.68(17) . . ?
C3 C1 Si 113.15(13) . . ?
C2 C1 Si 110.93(14) . . ?
O1 C4 C5 105.6(2) . . ?
C6 C5 C4 110.2(3) . . ?
C5 C6 C7 104.4(3) . . ?
O1 C7 C6 105.7(2) . . ?
N C11 C16 121.15(18) . . ?
N C11 C12 124.13(18) . . ?
C16 C11 C12 114.58(17) . . ?
C13 C12 C11 121.6(2) . . ?
C13 C12 C17 117.5(2) . . ?
C11 C12 C17 120.96(17) . . ?
C14 C13 C12 122.1(2) . . ?
C15 C14 C13 118.0(2) . . ?
C14 C15 C16 122.6(2) . . ?
C15 C16 C11 121.0(2) . . ?
C15 C16 C20 118.0(2) . . ?
C11 C16 C20 120.89(18) . . ?
C12 C17 C18 112.53(19) . . ?
C12 C17 C19 112.6(2) . . ?
C18 C17 C19 109.06(19) . . ?
C16 C20 C22 110.4(2) . . ?
C16 C20 C21 113.6(2) . . ?
C22 C20 C21 109.3(2) . . ?
C24B C23 O2 111.5(4) . . ?
O2 C23 C24A 105.6(3) . . ?
C25 C24A C23 103.2(4) . . ?
C23 C24B C25 100.5(6) . . ?
C24A C25 C26 103.8(3) . . ?
C26 C25 C24B 101.9(4) . . ?
O2 C26 C25 106.7(3) . . ?
C28 C27A O3 101.7(3) . . ?
O3 C27B C28 100.3(6) . . ?
C27A C28 C29 104.9(3) . . ?
C29 C28 C27B 104.9(4) . . ?
C28 C29 C30 104.5(3) . . ?
O3 C30 C29 108.6(3) . . ?
O1 Li1 O1 98.89(19) 2_655 . ?
O1 Li1 N 137.65(7) 2_655 . ?
O1 Li1 N 104.28(6) . . ?
O1 Li1 N 104.28(6) 2_655 2_655 ?
O1 Li1 N 137.65(7) . 2_655 ?
N Li1 N 81.41(17) . 2_655 ?
O1 Li1 Si 130.55(10) 2_655 . ?
O1 Li1 Si 130.55(10) . . ?
N Li1 Si 40.71(8) . . ?
N Li1 Si 40.71(8) 2_655 . ?
O3 Li2 O3 107.4(3) 2 . ?
O3 Li2 O2 104.44(10) 2 2 ?
O3 Li2 O2 114.86(9) . 2 ?
O3 Li2 O2 114.86(9) 2 . ?
O3 Li2 O2 104.44(10) . . ?
O2 Li2 O2 111.1(3) 2 . ?

loop_
_geom_bond_atom_site_label_1
_geom_bond_atom_site_label_2
_geom_bond_distance
_geom_bond_site_symmetry_2
_geom_bond_publ_flag
Si N 1.6971(15) 2_655 ?
Si N 1.6971(15) . ?
Si C1 1.9257(19) . ?
Si C1 1.9257(19) 2_655 ?
Si Li1 2.600(4) . ?
O1 C7 1.428(3) . ?
O1 C4 1.436(3) . ?
O1 Li1 2.038(3) . ?
O2 C26 1.424(4) . ?
O2 C23 1.435(3) . ?
O2 Li2 1.924(4) . ?
O3 C30 1.378(4) . ?
O3 C27B 1.446(10) . ?
O3 C27A 1.527(5) . ?
O3 Li2 1.901(4) . ?
N C11 1.357(2) . ?
N Li1 2.038(3) . ?
C1 C3 1.533(3) . ?
C1 C2 1.537(3) . ?
C4 C5 1.453(4) . ?
C5 C6 1.419(4) . ?
C6 C7 1.510(4) . ?
C11 C16 1.443(3) . ?
C11 C12 1.447(3) . ?
C12 C13 1.385(3) . ?
C12 C17 1.517(3) . ?
C13 C14 1.385(4) . ?
C14 C15 1.374(4) . ?
C15 C16 1.392(3) . ?
C16 C20 1.515(3) . ?
C17 C18 1.517(3) . ?
C17 C19 1.539(3) . ?
C20 C22 1.523(3) . ?
C20 C21 1.536(3) . ?
C23 C24B 1.340(8) . ?
C23 C24A 1.493(6) . ?
C24A C25 1.423(7) . ?
C24B C25 1.624(10) . ?
C25 C26 1.504(5) . ?
C27A C28 1.443(6) . ?
C27B C28 1.554(10) . ?
C28 C29 1.463(5) . ?
C29 C30 1.477(4) . ?
Li1 O1 2.038(3) 2_655 ?
Li1 N 2.038(3) 2_655 ?
Li2 O3 1.901(4) 2 ?
Li2 O2 1.924(4) 2 ?

loop_
_geom_torsion_atom_site_label_1
_geom_torsion_atom_site_label_2
_geom_torsion_atom_site_label_3
_geom_torsion_atom_site_label_4
_geom_torsion
_geom_torsion_site_symmetry_1
_geom_torsion_site_symmetry_2
_geom_torsion_site_symmetry_3
_geom_torsion_site_symmetry_4
_geom_torsion_publ_flag
N Si N C11 167.1(2) 2_655 . . . ?
C1 Si N C11 -73.7(2) . . . . ?
C1 Si N C11 41.2(2) 2_655 . . . ?
Li1 Si N C11 167.1(2) . . . . ?
N Si N Li1 0.0 2_655 . . . ?
C1 Si N Li1 119.22(8) . . . . ?
C1 Si N Li1 -125.92(7) 2_655 . . . ?
N Si C1 C3 53.74(17) 2_655 . . . ?
N Si C1 C3 -62.80(17) . . . . ?
C1 Si C1 C3 178.93(18) 2_655 . . . ?
Li1 Si C1 C3 -1.07(18) . . . . ?
N Si C1 C2 -68.70(15) 2_655 . . . ?
N Si C1 C2 174.76(12) . . . . ?
C1 Si C1 C2 56.49(12) 2_655 . . . ?
Li1 Si C1 C2 -123.51(12) . . . . ?
C7 O1 C4 C5 -22.7(4) . . . . ?
Li1 O1 C4 C5 159.4(3) . . . . ?
O1 C4 C5 C6 9.6(5) . . . . ?
C4 C5 C6 C7 6.4(6) . . . . ?
C4 O1 C7 C6 26.8(4) . . . . ?
Li1 O1 C7 C6 -156.2(3) . . . . ?
C5 C6 C7 O1 -20.2(5) . . . . ?
Si N C11 C16 -116.6(2) . . . . ?
Li1 N C11 C16 46.1(2) . . . . ?
Si N C11 C12 68.1(3) . . . . ?
Li1 N C11 C12 -129.24(17) . . . . ?
N C11 C12 C13 178.3(2) . . . . ?
C16 C11 C12 C13 2.7(3) . . . . ?
N C11 C12 C17 0.6(3) . . . . ?
C16 C11 C12 C17 -175.00(18) . . . . ?
C11 C12 C13 C14 -0.5(4) . . . . ?
C17 C12 C13 C14 177.3(2) . . . . ?
C12 C13 C14 C15 -1.9(4) . . . . ?
C13 C14 C15 C16 1.9(4) . . . . ?
C14 C15 C16 C11 0.5(4) . . . . ?
C14 C15 C16 C20 -177.0(2) . . . . ?
N C11 C16 C15 -178.5(2) . . . . ?
C12 C11 C16 C15 -2.8(3) . . . . ?
N C11 C16 C20 -1.1(3) . . . . ?
C12 C11 C16 C20 174.67(18) . . . . ?
C13 C12 C17 C18 -62.0(3) . . . . ?
C11 C12 C17 C18 115.8(2) . . . . ?
C13 C12 C17 C19 61.8(3) . . . . ?
C11 C12 C17 C19 -120.4(2) . . . . ?
C15 C16 C20 C22 74.2(3) . . . . ?
C11 C16 C20 C22 -103.3(2) . . . . ?
C15 C16 C20 C21 -48.9(3) . . . . ?
C11 C16 C20 C21 133.6(2) . . . . ?
C26 O2 C23 C24B -27.2(6) . . . . ?
Li2 O2 C23 C24B 131.6(5) . . . . ?
C26 O2 C23 C24A 18.3(4) . . . . ?
Li2 O2 C23 C24A 177.1(3) . . . . ?
O2 C23 C24A C25 -34.3(5) . . . . ?
O2 C23 C24B C25 35.2(7) . . . . ?
C23 C24A C25 C26 35.7(5) . . . . ?
C23 C24B C25 C26 -30.4(7) . . . . ?
C23 O2 C26 C25 3.8(4) . . . . ?
Li2 O2 C26 C25 -158.3(3) . . . . ?
C24A C25 C26 O2 -25.4(5) . . . . ?
C24B C25 C26 O2 15.5(5) . . . . ?
C30 O3 C27A C28 -29.6(5) . . . . ?
Li2 O3 C27A C28 150.8(3) . . . . ?
C30 O3 C27B C28 39.6(7) . . . . ?
Li2 O3 C27B C28 -172.3(4) . . . . ?
O3 C27A C28 C29 36.7(5) . . . . ?
O3 C27B C28 C29 -31.3(7) . . . . ?
C27A C28 C29 C30 -31.3(5) . . . . ?
C27B C28 C29 C30 12.4(6) . . . . ?
C27B O3 C30 C29 -34.0(6) . . . . ?
C27A O3 C30 C29 10.6(4) . . . . ?
Li2 O3 C30 C29 -169.9(3) . . . . ?
C28 C29 C30 O3 12.3(4) . . . . ?
C7 O1 Li1 O1 -4.8(3) . . . 2_655 ?
C4 O1 Li1 O1 172.1(2) . . . 2_655 ?
C7 O1 Li1 N -149.1(3) . . . . ?
C4 O1 Li1 N 27.8(2) . . . . ?
C7 O1 Li1 N 118.0(3) . . . 2_655 ?
C4 O1 Li1 N -65.1(3) . . . 2_655 ?
C7 O1 Li1 Si 175.2(3) . . . . ?
C4 O1 Li1 Si -7.9(2) . . . . ?
C11 N Li1 O1 -67.1(3) . . . 2_655 ?
Si N Li1 O1 101.8(2) . . . 2_655 ?
C11 N Li1 O1 53.97(19) . . . . ?
Si N Li1 O1 -137.12(9) . . . . ?
C11 N Li1 N -168.9(2) . . . 2_655 ?
Si N Li1 N 0.0 . . . 2_655 ?
C11 N Li1 Si -168.9(2) . . . . ?
N Si Li1 O1 60.21(9) 2_655 . . 2_655 ?
N Si Li1 O1 -119.79(9) . . . 2_655 ?
C1 Si Li1 O1 142.65(10) . . . 2_655 ?
C1 Si Li1 O1 -37.36(10) 2_655 . . 2_655 ?
N Si Li1 O1 -119.79(9) 2_655 . . . ?
N Si Li1 O1 60.21(9) . . . . ?
C1 Si Li1 O1 -37.35(10) . . . . ?
C1 Si Li1 O1 142.64(10) 2_655 . . . ?
N Si Li1 N 180.0 2_655 . . . ?
C1 Si Li1 N -97.56(10) . . . . ?
C1 Si Li1 N 82.44(10) 2_655 . . . ?
N Si Li1 N 180.0 . . . 2_655 ?
C1 Si Li1 N 82.44(10) . . . 2_655 ?
C1 Si Li1 N -97.57(10) 2_655 . . 2_655 ?
C30 O3 Li2 O3 105.4(4) . . . 2 ?
C27B O3 Li2 O3 -29.9(5) . . . 2 ?
C27A O3 Li2 O3 -75.1(3) . . . 2 ?
C30 O3 Li2 O2 -10.3(5) . . . 2 ?
C27B O3 Li2 O2 -145.6(5) . . . 2 ?
C27A O3 Li2 O2 169.2(3) . . . 2 ?
C30 O3 Li2 O2 -132.2(4) . . . . ?
C27B O3 Li2 O2 92.4(5) . . . . ?
C27A O3 Li2 O2 47.3(4) . . . . ?
C26 O2 Li2 O3 -173.6(3) . . . 2 ?
C23 O2 Li2 O3 29.4(4) . . . 2 ?
C26 O2 Li2 O3 69.0(3) . . . . ?
C23 O2 Li2 O3 -87.9(3) . . . . ?
C26 O2 Li2 O2 -55.4(2) . . . 2 ?
C23 O2 Li2 O2 147.7(3) . . . 2 ?
